data_1517975
loop_
_publ_author_name
'Huang, Jau-Jiun'
'Leung, Man-Kit'
'Chiu, Tien-Lung'
'Chuang, Ya-Ting'
'Chou, Pi-Tai'
'Hung, Yu-Hsiang'

_publ_section_title
;
 Novel Benzimidazole Derivatives as Electron-Transporting Type Host To
 Achieve Highly Efficient Sky-Blue Phosphorescent Organic Light-Emitting
 Diode (PHOLED) Device.
;
_journal_issue 20
_journal_name_full 'Organic letters'
_journal_page_first 5398
_journal_page_last 5401
_journal_paper_doi 10.1021/ol502602t
_journal_volume 16
_journal_year 2014
_chemical_formula_sum 'C25 H18 N2'
_chemical_formula_weight 346.41
_chemical_name_systematic
; 
 ? 
;
_space_group_IT_number 4
_symmetry_cell_setting monoclinic
_symmetry_space_group_name_Hall 'P 2yb'
_symmetry_space_group_name_H-M 'P 1 21 1'
_atom_sites_solution_hydrogens geom
_atom_sites_solution_primary direct
_atom_sites_solution_secondary difmap
_audit_creation_method SHELXL-97
_cell_angle_alpha 90.00
_cell_angle_beta 90.878(7)
_cell_angle_gamma 90.00
_cell_formula_units_Z 4
_cell_length_a 12.4127(10)
_cell_length_b 9.7948(8)
_cell_length_c 15.3247(13)
_cell_measurement_reflns_used 1705
_cell_measurement_temperature 295(2)
_cell_measurement_theta_max 70.5550
_cell_measurement_theta_min 4.5040
_cell_volume 1863.0(3)
_computing_cell_refinement
; 
CrysAlisPro, Agilent Technologies, 
Version 1.171.37.31 (release 14-01-2014 CrysAlis171 .NET) 
(compiled Jan 14 2014,18:38:05) 
Empirical absorption correction using spherical harmonics, 
 implemented in SCALE3 ABSPACK scaling algorithm. 
;
_computing_data_collection
; 
CrysAlisPro, Agilent Technologies, 
Version 1.171.37.31 (release 14-01-2014 CrysAlis171 .NET) 
(compiled Jan 14 2014,18:38:05) 
Empirical absorption correction using spherical harmonics, 
 implemented in SCALE3 ABSPACK scaling algorithm. 
;
_computing_data_reduction
; 
CrysAlisPro, Agilent Technologies, 
Version 1.171.37.31 (release 14-01-2014 CrysAlis171 .NET) 
(compiled Jan 14 2014,18:38:05) 
Empirical absorption correction using spherical harmonics, 
 implemented in SCALE3 ABSPACK scaling algorithm. 
;
_computing_molecular_graphics SHELXTL
_computing_publication_material SHELXTL
_computing_structure_refinement 'SHELXL-97 (Sheldrick, 1997)'
_computing_structure_solution 'SHELXS-97 (Sheldrick, 1990)'
_diffrn_ambient_temperature 295(2)
_diffrn_measured_fraction_theta_full 0.998
_diffrn_measured_fraction_theta_max 0.998
_diffrn_measurement_device_type 'Oxford Diffraction Gemini A'
_diffrn_measurement_method CCD
_diffrn_radiation_monochromator graphite
_diffrn_radiation_source 'fine-focus sealed tube'
_diffrn_radiation_type CuK\a
_diffrn_radiation_wavelength 1.54178
_diffrn_reflns_av_R_equivalents 0.0421
_diffrn_reflns_av_sigmaI/netI 0.0769
_diffrn_reflns_limit_h_max 14
_diffrn_reflns_limit_h_min -10
_diffrn_reflns_limit_k_max 11
_diffrn_reflns_limit_k_min -11
_diffrn_reflns_limit_l_max 18
_diffrn_reflns_limit_l_min -18
_diffrn_reflns_number 7354
_diffrn_reflns_theta_full 67.96
_diffrn_reflns_theta_max 67.96
_diffrn_reflns_theta_min 2.88
_exptl_absorpt_coefficient_mu 0.559
_exptl_absorpt_correction_T_max 1.00000
_exptl_absorpt_correction_T_min 0.96736
_exptl_absorpt_correction_type multi-scan
_exptl_absorpt_process_details
; 
CrysAlisPro, Agilent Technologies, 
Version 1.171.37.31 (release 14-01-2014 CrysAlis171 .NET) 
(compiled Jan 14 2014,18:38:05) 
Empirical absorption correction using spherical harmonics, 
 implemented in SCALE3 ABSPACK scaling algorithm. 
;
_exptl_crystal_density_diffrn 1.235
_exptl_crystal_density_method 'not measured'
_exptl_crystal_F_000 728
_exptl_crystal_size_max 0.25
_exptl_crystal_size_mid 0.20
_exptl_crystal_size_min 0.15
_refine_diff_density_max 0.155
_refine_diff_density_min -0.212
_refine_diff_density_rms 0.038
_refine_ls_abs_structure_details 'Flack H D (1983), Acta Cryst. A39, 876-881'
_refine_ls_abs_structure_Flack 0.9(9)
_refine_ls_extinction_method none
_refine_ls_goodness_of_fit_ref 1.034
_refine_ls_hydrogen_treatment mixed
_refine_ls_matrix_type full
_refine_ls_number_parameters 487
_refine_ls_number_reflns 4901
_refine_ls_number_restraints 1
_refine_ls_restrained_S_all 1.033
_refine_ls_R_factor_all 0.0819
_refine_ls_R_factor_gt 0.0529
_refine_ls_shift/su_max 0.026
_refine_ls_shift/su_mean 0.002
_refine_ls_structure_factor_coef Fsqd
_refine_ls_weighting_details 'calc w=1/[\s^2^(Fo^2^)+(0.0383P)^2^+0.0000P] where P=(Fo^2^+2Fc^2^)/3'
_refine_ls_weighting_scheme calc
_refine_ls_wR_factor_gt 0.1113
_refine_ls_wR_factor_ref 0.1275
_reflns_number_gt 3552
_reflns_number_total 4901
_reflns_threshold_expression >2sigma(I)
_cod_data_source_file ol502602t_si_002.cif
_cod_data_source_block ic16793
_cod_depositor_comments
;
The following automatic conversions were performed:

'_symmetry_cell_setting' value 'Monoclinic' changed to 'monoclinic'
according to
/home/saulius/struct/COD-crude-data--automatic-downloads/rss-feeds/ACS/lib/dictionaries/cif_core.dic
dictionary named 'cif_core.dic' version 2.4.2 from 2011-04-26.

Automatic conversion script
Id: cif_fix_values 2827 2014-09-09 07:05:25Z andrius 

 Adding full bibliography for 1517974--1517975.cif.
;
_cod_original_sg_symbol_H-M P2(1)
_cod_database_code 1517975

loop_
_symmetry_equiv_pos_as_xyz
'x, y, z'
'-x, y+1/2, -z'

loop_
_atom_site_label
_atom_site_type_symbol
_atom_site_fract_x
_atom_site_fract_y
_atom_site_fract_z
_atom_site_U_iso_or_equiv
_atom_site_adp_type
_atom_site_occupancy
_atom_site_symmetry_multiplicity
_atom_site_calc_flag
_atom_site_refinement_flags
N1 N 0.7370(2) 0.2335(4) 0.85703(19) 0.0366(8) Uani 1 1 d .
N2 N 0.6248(3) 0.2223(4) 0.9703(2) 0.0470(9) Uani 1 1 d .
C1 C 0.6765(3) 0.3542(5) 0.8538(2) 0.0383(9) Uani 1 1 d .
C2 C 0.6781(3) 0.4673(5) 0.7996(3) 0.0439(10) Uani 1 1 d .
H2A H 0.7246 0.4726 0.7527 0.053 Uiso 1 1 calc R
C3 C 0.6076(4) 0.5719(5) 0.8186(3) 0.0492(11) Uani 1 1 d .
H3A H 0.6053 0.6487 0.7829 0.059 Uiso 1 1 calc R
C4 C 0.5389(4) 0.5648(6) 0.8911(3) 0.0565(13) Uani 1 1 d .
H4A H 0.4941 0.6381 0.9035 0.068 Uiso 1 1 calc R
C5 C 0.5373(4) 0.4507(6) 0.9437(3) 0.0550(13) Uani 1 1 d .
H5A H 0.4904 0.4452 0.9903 0.066 Uiso 1 1 calc R
C6 C 0.6066(3) 0.3452(5) 0.9258(2) 0.0439(11) Uani 1 1 d .
C7 C 0.8250(3) 0.2033(4) 0.8007(2) 0.0350(9) Uani 1 1 d .
C8 C 0.8070(3) 0.2026(4) 0.7118(2) 0.0413(10) Uani 1 1 d .
H8A H 0.7387 0.2203 0.6886 0.050 Uiso 1 1 calc R
C9 C 0.8929(4) 0.1752(5) 0.6572(3) 0.0473(11) Uani 1 1 d .
H9A H 0.8817 0.1731 0.5971 0.057 Uiso 1 1 calc R
C10 C 0.9940(4) 0.1510(5) 0.6914(3) 0.0458(11) Uani 1 1 d .
H10A H 1.0512 0.1350 0.6542 0.055 Uiso 1 1 calc R
C11 C 1.0111(3) 0.1503(5) 0.7799(3) 0.0467(11) Uani 1 1 d .
H11A H 1.0793 0.1318 0.8030 0.056 Uiso 1 1 calc R
C12 C 0.9258(3) 0.1775(5) 0.8351(3) 0.0436(10) Uani 1 1 d .
H12A H 0.9370 0.1783 0.8952 0.052 Uiso 1 1 calc R
C13 C 0.7015(3) 0.1607(5) 0.9282(2) 0.0402(10) Uani 1 1 d .
C14 C 0.7464(3) 0.0259(5) 0.9538(3) 0.0427(10) Uani 1 1 d .
C15 C 0.7842(4) 0.0141(5) 1.0399(3) 0.0501(11) Uani 1 1 d .
H15A H 0.7789 0.0879 1.0778 0.060 Uiso 1 1 calc R
C16 C 0.8296(4) -0.1075(6) 1.0690(3) 0.0573(13) Uani 1 1 d .
H16A H 0.8560 -0.1150 1.1259 0.069 Uiso 1 1 calc R
C17 C 0.8352(4) -0.2174(5) 1.0127(3) 0.0539(12) Uani 1 1 d .
H17A H 0.8666 -0.2987 1.0315 0.065 Uiso 1 1 calc R
C18 C 0.7943(3) -0.2066(5) 0.9288(3) 0.0483(11) Uani 1 1 d .
H18A H 0.7976 -0.2818 0.8919 0.058 Uiso 1 1 calc R
C19 C 0.7486(3) -0.0865(5) 0.8981(3) 0.0414(10) Uani 1 1 d .
C20 C 0.7013(3) -0.0825(4) 0.8074(2) 0.0387(9) Uani 1 1 d .
C21 C 0.7573(3) -0.1371(5) 0.7386(3) 0.0454(10) Uani 1 1 d .
H21A H 0.8262 -0.1716 0.7484 0.054 Uiso 1 1 calc R
C22 C 0.7125(4) -0.1414(5) 0.6552(3) 0.0485(11) Uani 1 1 d .
H22A H 0.7514 -0.1789 0.6097 0.058 Uiso 1 1 calc R
C23 C 0.6111(4) -0.0906(5) 0.6396(3) 0.0500(11) Uani 1 1 d .
H23A H 0.5807 -0.0943 0.5838 0.060 Uiso 1 1 calc R
C24 C 0.5541(3) -0.0333(5) 0.7080(3) 0.0496(11) Uani 1 1 d .
H24A H 0.4859 0.0032 0.6977 0.060 Uiso 1 1 calc R
C25 C 0.5988(3) -0.0306(5) 0.7913(3) 0.0460(11) Uani 1 1 d .
H25A H 0.5598 0.0064 0.8369 0.055 Uiso 1 1 calc R
N3 N 0.2930(3) 0.7707(4) 0.6240(2) 0.0385(8) Uani 1 1 d .
N4 N 0.2779(3) 0.9984(4) 0.6346(2) 0.0413(8) Uani 1 1 d .
C26 C 0.3380(3) 0.8237(4) 0.5485(2) 0.0374(9) Uani 1 1 d .
C27 C 0.3897(3) 0.7633(5) 0.4787(3) 0.0473(11) Uani 1 1 d .
H27A H 0.3964 0.6690 0.4741 0.057 Uiso 1 1 calc R
C28 C 0.4309(4) 0.8504(6) 0.4163(3) 0.0542(13) Uani 1 1 d .
H28A H 0.4659 0.8139 0.3684 0.065 Uiso 1 1 calc R
C29 C 0.4210(4) 0.9925(6) 0.4238(3) 0.0543(13) Uani 1 1 d .
H29A H 0.4492 1.0480 0.3806 0.065 Uiso 1 1 calc R
C30 C 0.3707(4) 1.0517(5) 0.4931(3) 0.0519(12) Uani 1 1 d .
H30A H 0.3650 1.1461 0.4976 0.062 Uiso 1 1 calc R
C31 C 0.3287(3) 0.9668(4) 0.5565(3) 0.0385(10) Uani 1 1 d .
C32 C 0.2912(3) 0.6278(4) 0.6461(3) 0.0362(9) Uani 1 1 d .
C33 C 0.3368(3) 0.5848(5) 0.7249(3) 0.0449(10) Uani 1 1 d .
H33A H 0.3675 0.6474 0.7635 0.054 Uiso 1 1 calc R
C34 C 0.3354(4) 0.4471(5) 0.7448(3) 0.0505(11) Uani 1 1 d .
H34A H 0.3646 0.4175 0.7978 0.061 Uiso 1 1 calc R
C35 C 0.2919(4) 0.3537(5) 0.6881(3) 0.0521(11) Uani 1 1 d .
H35A H 0.2922 0.2613 0.7021 0.063 Uiso 1 1 calc R
C36 C 0.2476(3) 0.3975(5) 0.6096(3) 0.0518(11) Uani 1 1 d .
H36A H 0.2184 0.3343 0.5706 0.062 Uiso 1 1 calc R
C37 C 0.2463(3) 0.5345(5) 0.5889(3) 0.0460(11) Uani 1 1 d .
H37A H 0.2153 0.5639 0.5365 0.055 Uiso 1 1 calc R
C38 C 0.2590(3) 0.8814(5) 0.6718(2) 0.0389(9) Uani 1 1 d .
C39 C 0.2076(3) 0.8693(5) 0.7581(3) 0.0426(10) Uani 1 1 d .
C40 C 0.2580(4) 0.9361(5) 0.8271(3) 0.0549(12) Uani 1 1 d .
H40A H 0.3219 0.9832 0.8180 0.066 Uiso 1 1 calc R
C41 C 0.2133(5) 0.9333(6) 0.9101(3) 0.0689(17) Uani 1 1 d .
H41A H 0.2478 0.9762 0.9569 0.083 Uiso 1 1 calc R
C42 C 0.1169(5) 0.8655(7) 0.9216(3) 0.0749(18) Uani 1 1 d .
H42A H 0.0857 0.8645 0.9764 0.090 Uiso 1 1 calc R
C43 C 0.0665(4) 0.7995(6) 0.8533(3) 0.0626(14) Uani 1 1 d .
H43A H 0.0020 0.7537 0.8625 0.075 Uiso 1 1 calc R
C44 C 0.1109(4) 0.8004(5) 0.7702(3) 0.0468(11) Uani 1 1 d .
C45 C 0.0501(3) 0.7330(5) 0.6977(3) 0.0504(12) Uani 1 1 d .
C46 C 0.0035(5) 0.6031(6) 0.7079(4) 0.0744(18) Uani 1 1 d .
H46A H 0.0133 0.5556 0.7600 0.089 Uiso 1 1 calc R
C47 C -0.0575(5) 0.5455(6) 0.6402(5) 0.091(2) Uani 1 1 d .
H47A H -0.0893 0.4605 0.6479 0.110 Uiso 1 1 calc R
C48 C -0.0713(5) 0.6132(7) 0.5616(5) 0.088(2) Uani 1 1 d .
H48A H -0.1106 0.5732 0.5162 0.105 Uiso 1 1 calc R
C49 C -0.0266(3) 0.7392(6) 0.5515(3) 0.0643(15) Uani 1 1 d .
H49A H -0.0365 0.7861 0.4992 0.077 Uiso 1 1 calc R
C50 C 0.0332(3) 0.7976(5) 0.6180(3) 0.0476(11) Uani 1 1 d .
H50A H 0.0632 0.8834 0.6093 0.057 Uiso 1 1 calc R

loop_
_atom_site_aniso_label
_atom_site_aniso_U_11
_atom_site_aniso_U_22
_atom_site_aniso_U_33
_atom_site_aniso_U_23
_atom_site_aniso_U_13
_atom_site_aniso_U_12
N1 0.0376(18) 0.037(2) 0.0349(17) -0.0010(15) 0.0047(14) 0.0011(15)
N2 0.043(2) 0.060(3) 0.0381(18) 0.0009(19) 0.0075(15) 0.0004(18)
C1 0.034(2) 0.042(2) 0.039(2) -0.0091(19) -0.0006(16) -0.0013(17)
C2 0.041(2) 0.042(3) 0.049(2) -0.004(2) 0.0042(18) -0.0017(19)
C3 0.050(3) 0.041(3) 0.057(3) -0.005(2) -0.007(2) 0.005(2)
C4 0.056(3) 0.062(3) 0.052(3) -0.018(3) -0.003(2) 0.013(2)
C5 0.048(3) 0.075(4) 0.042(2) -0.013(3) 0.004(2) 0.009(2)
C6 0.038(2) 0.056(3) 0.038(2) -0.006(2) 0.0033(17) -0.002(2)
C7 0.037(2) 0.030(2) 0.037(2) -0.0014(18) 0.0081(16) -0.0024(17)
C8 0.043(2) 0.037(2) 0.043(2) 0.0015(19) 0.0007(18) -0.0025(19)
C9 0.054(3) 0.049(3) 0.040(2) -0.004(2) 0.0128(19) -0.007(2)
C10 0.051(3) 0.038(2) 0.049(3) -0.005(2) 0.018(2) 0.001(2)
C11 0.036(2) 0.048(3) 0.056(3) -0.002(2) 0.0062(19) 0.004(2)
C12 0.046(2) 0.047(3) 0.037(2) -0.003(2) 0.0009(18) 0.001(2)
C13 0.039(2) 0.049(3) 0.032(2) 0.0003(19) 0.0043(17) -0.004(2)
C14 0.040(2) 0.048(3) 0.040(2) 0.008(2) 0.0051(17) -0.0045(19)
C15 0.055(3) 0.055(3) 0.040(2) 0.003(2) -0.0001(19) -0.010(2)
C16 0.061(3) 0.063(3) 0.047(2) 0.018(3) -0.010(2) -0.011(3)
C17 0.058(3) 0.044(3) 0.059(3) 0.015(2) -0.005(2) -0.005(2)
C18 0.045(2) 0.042(3) 0.057(3) 0.008(2) -0.003(2) -0.005(2)
C19 0.032(2) 0.045(3) 0.047(2) 0.003(2) 0.0013(16) -0.0079(19)
C20 0.039(2) 0.035(2) 0.042(2) 0.0018(19) -0.0012(16) -0.0075(18)
C21 0.039(2) 0.044(3) 0.053(2) -0.004(2) 0.0006(18) 0.0005(19)
C22 0.051(2) 0.048(3) 0.047(2) -0.005(2) 0.0057(19) 0.000(2)
C23 0.054(3) 0.055(3) 0.041(2) -0.001(2) -0.0045(19) -0.010(2)
C24 0.035(2) 0.055(3) 0.058(3) 0.002(2) -0.0106(19) -0.001(2)
C25 0.043(2) 0.052(3) 0.043(2) -0.002(2) 0.0043(18) -0.006(2)
N3 0.0376(18) 0.036(2) 0.0420(19) -0.0003(16) 0.0029(14) 0.0000(15)
N4 0.0356(18) 0.036(2) 0.053(2) 0.0027(17) 0.0004(15) -0.0011(15)
C26 0.0300(19) 0.045(3) 0.037(2) 0.0012(19) -0.0001(16) -0.0012(18)
C27 0.042(2) 0.054(3) 0.046(2) -0.003(2) -0.0010(19) -0.002(2)
C28 0.043(2) 0.077(4) 0.042(2) 0.001(3) 0.0046(19) -0.011(2)
C29 0.049(3) 0.065(4) 0.049(3) 0.013(3) -0.003(2) -0.017(2)
C30 0.048(3) 0.044(3) 0.063(3) 0.015(2) -0.006(2) -0.004(2)
C31 0.0287(19) 0.040(2) 0.046(2) 0.0028(19) -0.0059(17) -0.0031(17)
C32 0.028(2) 0.039(2) 0.042(2) -0.0020(18) 0.0038(16) 0.0041(17)
C33 0.045(3) 0.043(3) 0.047(3) -0.005(2) 0.0007(19) -0.001(2)
C34 0.060(3) 0.044(3) 0.048(3) 0.004(2) 0.005(2) 0.004(2)
C35 0.053(3) 0.035(2) 0.068(3) 0.005(2) 0.010(2) 0.002(2)
C36 0.045(2) 0.042(3) 0.068(3) -0.015(2) 0.000(2) -0.005(2)
C37 0.044(2) 0.045(3) 0.049(2) -0.004(2) -0.0018(19) 0.003(2)
C38 0.032(2) 0.040(2) 0.045(2) -0.003(2) -0.0011(16) 0.0062(19)
C39 0.046(2) 0.037(2) 0.045(2) -0.003(2) 0.0016(18) 0.015(2)
C40 0.051(3) 0.059(3) 0.055(3) -0.010(2) -0.005(2) 0.021(2)
C41 0.085(4) 0.074(4) 0.047(3) -0.009(3) -0.014(3) 0.044(3)
C42 0.098(4) 0.082(4) 0.045(3) 0.015(3) 0.017(3) 0.046(4)
C43 0.068(3) 0.063(3) 0.058(3) 0.016(3) 0.022(3) 0.023(3)
C44 0.054(3) 0.041(3) 0.046(2) 0.003(2) 0.011(2) 0.014(2)
C45 0.038(2) 0.042(3) 0.072(3) -0.005(2) 0.021(2) 0.007(2)
C46 0.070(4) 0.047(3) 0.108(5) 0.001(3) 0.040(4) 0.001(3)
C47 0.063(4) 0.048(4) 0.165(7) -0.040(5) 0.048(4) -0.023(3)
C48 0.059(4) 0.086(5) 0.119(6) -0.052(5) 0.018(4) -0.019(3)
C49 0.038(2) 0.075(4) 0.081(3) -0.028(3) 0.008(2) 0.003(3)
C50 0.033(2) 0.050(3) 0.060(3) -0.008(2) 0.0066(19) 0.003(2)

loop_
_atom_type_symbol
_atom_type_description
_atom_type_scat_dispersion_real
_atom_type_scat_dispersion_imag
_atom_type_scat_source
C C 0.0181 0.0091 'International Tables Vol C Tables 4.2.6.8 and 6.1.1.4'
H H 0.0000 0.0000 'International Tables Vol C Tables 4.2.6.8 and 6.1.1.4'
N N 0.0311 0.0180 'International Tables Vol C Tables 4.2.6.8 and 6.1.1.4'

loop_
_geom_angle_atom_site_label_1
_geom_angle_atom_site_label_2
_geom_angle_atom_site_label_3
_geom_angle
C13 N1 C1 106.6(3)
C13 N1 C7 128.6(3)
C1 N1 C7 124.5(3)
C13 N2 C6 105.6(3)
C2 C1 N1 133.1(3)
C2 C1 C6 122.1(4)
N1 C1 C6 104.8(4)
C3 C2 C1 116.9(4)
C2 C3 C4 121.4(5)
C5 C4 C3 121.0(4)
C4 C5 C6 118.6(4)
C5 C6 N2 130.2(4)
C5 C6 C1 120.1(4)
N2 C6 C1 109.7(4)
C12 C7 C8 120.8(4)
C12 C7 N1 120.4(3)
C8 C7 N1 118.8(4)
C7 C8 C9 118.7(4)
C10 C9 C8 120.6(4)
C11 C10 C9 120.3(4)
C10 C11 C12 119.6(4)
C7 C12 C11 120.0(4)
N2 C13 N1 113.3(4)
N2 C13 C14 123.7(4)
N1 C13 C14 123.0(4)
C15 C14 C19 120.2(4)
C15 C14 C13 116.2(4)
C19 C14 C13 123.6(4)
C16 C15 C14 120.1(5)
C17 C16 C15 119.5(4)
C18 C17 C16 120.1(5)
C17 C18 C19 121.6(5)
C18 C19 C14 118.4(4)
C18 C19 C20 119.3(4)
C14 C19 C20 122.4(4)
C21 C20 C25 118.5(4)
C21 C20 C19 120.2(4)
C25 C20 C19 121.2(4)
C20 C21 C22 121.2(4)
C23 C22 C21 120.2(4)
C22 C23 C24 119.4(4)
C25 C24 C23 120.0(4)
C24 C25 C20 120.7(4)
C38 N3 C26 106.2(3)
C38 N3 C32 129.3(3)
C26 N3 C32 124.4(3)
C38 N4 C31 105.4(4)
C27 C26 N3 132.6(4)
C27 C26 C31 122.0(4)
N3 C26 C31 105.3(4)
C28 C27 C26 116.7(5)
C27 C28 C29 121.4(5)
C30 C29 C28 121.8(4)
C29 C30 C31 118.1(5)
C30 C31 N4 130.3(4)
C30 C31 C26 120.1(4)
N4 C31 C26 109.5(4)
C37 C32 C33 120.5(4)
C37 C32 N3 120.2(4)
C33 C32 N3 119.4(4)
C34 C33 C32 118.7(4)
C35 C34 C33 121.2(4)
C34 C35 C36 119.5(5)
C37 C36 C35 120.3(4)
C36 C37 C32 119.7(4)
N4 C38 N3 113.6(3)
N4 C38 C39 122.9(4)
N3 C38 C39 123.4(4)
C40 C39 C44 120.5(4)
C40 C39 C38 116.6(4)
C44 C39 C38 122.8(4)
C39 C40 C41 120.3(5)
C42 C41 C40 118.8(5)
C43 C42 C41 121.0(5)
C42 C43 C44 120.7(5)
C43 C44 C39 118.6(4)
C43 C44 C45 118.4(4)
C39 C44 C45 122.9(4)
C50 C45 C46 116.9(5)
C50 C45 C44 121.5(4)
C46 C45 C44 121.5(5)
C45 C46 C47 120.2(6)
C48 C47 C46 120.8(5)
C49 C48 C47 119.2(6)
C48 C49 C50 120.5(6)
C49 C50 C45 122.3(5)

loop_
_geom_bond_atom_site_label_1
_geom_bond_atom_site_label_2
_geom_bond_distance
N1 C13 1.381(5)
N1 C1 1.400(6)
N1 C7 1.434(5)
N2 C13 1.306(5)
N2 C6 1.401(6)
C1 C2 1.384(6)
C1 C6 1.416(5)
C2 C3 1.382(6)
C3 C4 1.413(6)
C4 C5 1.378(7)
C5 C6 1.375(6)
C7 C12 1.373(6)
C7 C8 1.378(5)
C8 C9 1.391(6)
C9 C10 1.372(6)
C10 C11 1.371(6)
C11 C12 1.390(6)
C13 C14 1.484(7)
C14 C15 1.400(6)
C14 C19 1.393(6)
C15 C16 1.388(8)
C16 C17 1.381(7)
C17 C18 1.379(6)
C18 C19 1.386(6)
C19 C20 1.501(5)
C20 C21 1.379(6)
C20 C25 1.389(6)
C21 C22 1.387(6)
C22 C23 1.372(6)
C23 C24 1.391(6)
C24 C25 1.385(6)
N3 C38 1.379(5)
N3 C26 1.391(5)
N3 C32 1.441(5)
N4 C38 1.302(6)
N4 C31 1.396(5)
C26 C27 1.389(6)
C26 C31 1.412(6)
C27 C28 1.386(6)
C28 C29 1.402(8)
C29 C30 1.369(6)
C30 C31 1.387(6)
C32 C37 1.377(6)
C32 C33 1.391(6)
C33 C34 1.383(6)
C34 C35 1.368(6)
C35 C36 1.383(6)
C36 C37 1.379(7)
C38 C39 1.483(5)
C39 C40 1.384(6)
C39 C44 1.391(6)
C40 C41 1.396(6)
C41 C42 1.382(8)
C42 C43 1.373(8)
C43 C44 1.395(6)
C44 C45 1.489(7)
C45 C50 1.388(6)
C45 C46 1.408(7)
C46 C47 1.395(9)
C47 C48 1.383(9)
C48 C49 1.363(9)
C49 C50 1.376(6)
